data_2312316
loop_
_publ_author_name
'Young, Jr, Victor G'
'Brennessel, William W.'
'Ellis, John E.'

_publ_section_title
;
 Crystal structure and synthesis of the bis(anthracene)dicuprate dianion
 as the dipotassium salt,
 [K(tetrahydrofuran)<sub>2</sub>]<sub>2</sub>[{Cu(9,10-&#x3b7;<sup>2</sup>-anthracene)}<sub>2</sub>],
 the first anionic arene complex of copper.
;
_journal_coeditor_code EQ3012
_journal_issue 'Pt 11'
_journal_name_full 'Acta crystallographica. Section C, Structural chemistry'
_journal_page_first 456
_journal_page_last 463
_journal_paper_doi 10.1107/S2053229623008367
_journal_volume 79
_journal_year 2023
_chemical_formula_iupac '[K (C4 H8 O1)2]2 [Cu (C14 H10)2]'
_chemical_formula_moiety '2(C8 H16 K O2 +), C28 H20 Cu2 2-'
_chemical_formula_sum 'C44 H52 Cu2 K2 O4'
_chemical_formula_weight 850.13
_chemical_name_systematic
;
Bis(\m-anthracene-\k^2^<i>C</i>^9^:<i>C</i>^10^)dicopper
bis[bis(tetrahydrofuran-\k<i>O</i>)potassium]
;
_space_group_crystal_system triclinic
_space_group_IT_number 2
_space_group_name_Hall '-P 1'
_space_group_name_H-M_alt 'P -1'
_atom_sites_solution_hydrogens mixed
_atom_sites_solution_primary dual
_atom_sites_solution_secondary difmap
_audit_creation_method SHELXL-2019/2
_cell_angle_alpha 66.22(3)
_cell_angle_beta 89.67(3)
_cell_angle_gamma 82.73(3)
_cell_formula_units_Z 1
_cell_length_a 9.6864(19)
_cell_length_b 10.484(2)
_cell_length_c 10.658(2)
_cell_measurement_reflns_used 6461
_cell_measurement_temperature 173(2)
_cell_measurement_theta_max 27.523
_cell_measurement_theta_min 2.308
_cell_volume 981.3(4)
_computing_cell_refinement
;
SAINT (Bruker, 2003)
;
_computing_data_collection
;
SMART (Bruker, 2003)
;
_computing_data_reduction
;
SAINT (Bruker, 2003)
;
_computing_molecular_graphics
;
SHELXTL (Sheldrick, 2008)
;
_computing_publication_material
;
SHELXTL (Sheldrick, 2008)
;
_computing_structure_refinement
;
SHELXL2019 (Sheldrick, 2015b)
;
_computing_structure_solution
;
SHELXT2018 (Sheldrick, 2015a)
;
_diffrn_ambient_temperature 173(2)
_diffrn_measured_fraction_theta_full 0.997
_diffrn_measured_fraction_theta_max 0.984
_diffrn_measurement_device_type 'Bruker SMART platform CCD'
_diffrn_measurement_method '\w scans'
_diffrn_radiation_type MoK\a
_diffrn_radiation_wavelength 0.71073
_diffrn_reflns_av_R_equivalents 0.0237
_diffrn_reflns_av_unetI/netI 0.0302
_diffrn_reflns_limit_h_max 12
_diffrn_reflns_limit_h_min -12
_diffrn_reflns_limit_k_max 13
_diffrn_reflns_limit_k_min -13
_diffrn_reflns_limit_l_max 13
_diffrn_reflns_limit_l_min -13
_diffrn_reflns_number 11455
_diffrn_reflns_theta_full 25.242
_diffrn_reflns_theta_max 27.523
_diffrn_reflns_theta_min 2.091
_diffrn_source 'normal-focus sealed tube'
_exptl_absorpt_coefficient_mu 1.338
_exptl_absorpt_correction_T_max 0.7456
_exptl_absorpt_correction_T_min 0.6299
_exptl_absorpt_correction_type multi-scan
_exptl_absorpt_process_details
;
(SADABS; Sheldrick, 1996)
;
_exptl_crystal_colour yellow
_exptl_crystal_density_diffrn 1.439
_exptl_crystal_description block
_exptl_crystal_F_000 444
_exptl_crystal_size_max 0.400
_exptl_crystal_size_mid 0.400
_exptl_crystal_size_min 0.200
_refine_diff_density_max 0.344
_refine_diff_density_min -0.305
_refine_ls_extinction_method none
_refine_ls_goodness_of_fit_ref 1.039
_refine_ls_hydrogen_treatment mixed
_refine_ls_matrix_type full
_refine_ls_number_parameters 275
_refine_ls_number_reflns 4459
_refine_ls_number_restraints 0
_refine_ls_restrained_S_all 1.039
_refine_ls_R_factor_all 0.0356
_refine_ls_R_factor_gt 0.0287
_refine_ls_shift/su_max 0.000
_refine_ls_shift/su_mean 0.000
_refine_ls_structure_factor_coef Fsqd
_refine_ls_weighting_details 'w=1/[\s^2^(Fo^2^)+(0.0327P)^2^+0.3478P] where P=(Fo^2^+2Fc^2^)/3'
_refine_ls_weighting_scheme calc
_refine_ls_wR_factor_gt 0.0687
_refine_ls_wR_factor_ref 0.0726
_reflns_number_gt 3853
_reflns_number_total 4459
_reflns_threshold_expression 'I > 2\s(I)'
_cod_data_source_file eq3012sup1.cif
_cod_data_source_block I
_cod_depositor_comments 'Adding full bibliography for 2312316.cif.'
_cod_original_cell_volume 981.2(4)
_cod_database_code 2312316
_cod_database_fobs_code 2312316
_shelx_space_group_comment
;
The symmetry employed for this shelxl refinement is uniquely defined
by the following loop, which should always be used as a source of
symmetry information in preference to the above space-group names.
They are only intended as comments.
;
_shelx_estimated_absorpt_t_min 0.617
_shelx_estimated_absorpt_t_max 0.776

loop_
_space_group_symop_operation_xyz
'x, y, z'
'-x, -y, -z'

loop_
_atom_site_type_symbol
_atom_site_label
_atom_site_fract_x
_atom_site_fract_y
_atom_site_fract_z
_atom_site_U_iso_or_equiv
_atom_site_adp_type
_atom_site_calc_flag
_atom_site_occupancy
_atom_site_disorder_assembly
_atom_site_disorder_group
Cu Cu1 -0.05999(2) 0.40243(2) 0.48345(2) 0.02155(7) Uani d 1 . .
C C1 0.38363(19) 0.4873(2) 0.3784(2) 0.0276(4) Uani d 1 . .
H H1 0.430(2) 0.559(2) 0.390(2) 0.026(5) Uiso d 1 . .
C C2 0.4151(2) 0.4501(2) 0.2690(2) 0.0343(5) Uani d 1 . .
H H2 0.481(2) 0.495(2) 0.212(2) 0.037(6) Uiso d 1 . .
C C3 0.3490(2) 0.3475(2) 0.2528(2) 0.0368(5) Uani d 1 . .
H H3 0.371(2) 0.321(2) 0.184(2) 0.042(6) Uiso d 1 . .
C C4 0.2530(2) 0.2823(2) 0.3460(2) 0.0320(4) Uani d 1 . .
H H4 0.206(2) 0.208(2) 0.338(2) 0.029(5) Uiso d 1 . .
C C5 0.1116(2) 0.1311(2) 0.8108(2) 0.0308(4) Uani d 1 . .
H H5 0.068(2) 0.058(2) 0.797(2) 0.033(6) Uiso d 1 . .
C C6 0.1389(2) 0.1233(2) 0.9416(2) 0.0366(5) Uani d 1 . .
H H6 0.123(2) 0.045(2) 1.020(2) 0.037(6) Uiso d 1 . .
C C7 0.2012(2) 0.2276(2) 0.9571(2) 0.0367(5) Uani d 1 . .
H H7 0.222(2) 0.223(2) 1.046(2) 0.042(6) Uiso d 1 . .
C C8 0.2362(2) 0.3400(2) 0.8413(2) 0.0306(4) Uani d 1 . .
H H8 0.282(2) 0.416(2) 0.8515(19) 0.024(5) Uiso d 1 . .
C C9 0.23864(18) 0.46989(19) 0.58254(19) 0.0236(4) Uani d 1 . .
H H9 0.301(2) 0.524(2) 0.602(2) 0.026(5) Uiso d 1 . .
C C10 0.10924(18) 0.26005(19) 0.55160(19) 0.0244(4) Uani d 1 . .
H H10 0.086(2) 0.175(2) 0.5485(19) 0.023(5) Uiso d 1 . .
C C11 0.14273(18) 0.24371(19) 0.69295(19) 0.0247(4) Uani d 1 . .
C C12 0.20785(17) 0.35061(19) 0.70886(19) 0.0241(4) Uani d 1 . .
C C13 0.28346(17) 0.42684(18) 0.47075(18) 0.0235(4) Uani d 1 . .
C C14 0.21665(18) 0.32051(19) 0.45431(19) 0.0245(4) Uani d 1 . .
K K1 0.11852(4) 0.63331(5) 0.19219(4) 0.03269(11) Uani d 1 . .
O O1 0.1757(2) 0.6849(3) -0.06891(18) 0.0786(7) Uani d 1 . .
C C15 0.0817(3) 0.7024(4) -0.1778(3) 0.0731(9) Uani d 1 . .
H H15A -0.014627 0.729703 -0.157488 0.088 Uiso calc 1 . .
H H15B 0.085162 0.613167 -0.189734 0.088 Uiso calc 1 . .
C C16 0.1226(4) 0.8113(3) -0.3012(3) 0.0745(10) Uani d 1 . .
H H16A 0.063451 0.902048 -0.320983 0.089 Uiso calc 1 . .
H H16B 0.114022 0.786168 -0.380697 0.089 Uiso calc 1 . .
C C17 0.2715(3) 0.8212(4) -0.2734(3) 0.0713(9) Uani d 1 . .
H H17A 0.334983 0.776688 -0.321839 0.086 Uiso calc 1 . .
H H17B 0.286732 0.920583 -0.303253 0.086 Uiso calc 1 . .
C C18 0.2948(3) 0.7440(4) -0.1217(3) 0.0709(9) Uani d 1 . .
H H18A 0.375707 0.669418 -0.099890 0.085 Uiso calc 1 . .
H H18B 0.314465 0.809604 -0.080451 0.085 Uiso calc 1 . .
O O2 0.27673(15) 0.82963(15) 0.21520(15) 0.0367(3) Uani d 1 . .
C C19 0.4093(2) 0.8595(2) 0.1558(2) 0.0414(5) Uani d 1 . .
H H19A 0.395866 0.919108 0.056271 0.050 Uiso calc 1 . .
H H19B 0.469354 0.770940 0.168634 0.050 Uiso calc 1 . .
C C20 0.4758(2) 0.9354(3) 0.2282(3) 0.0457(6) Uani d 1 . .
H H20A 0.456244 1.038622 0.176450 0.055 Uiso calc 1 . .
H H20B 0.577920 0.906881 0.241359 0.055 Uiso calc 1 . .
C C21 0.4066(3) 0.8884(3) 0.3651(2) 0.0464(6) Uani d 1 . .
H H21A 0.453925 0.796853 0.431901 0.056 Uiso calc 1 . .
H H21B 0.404851 0.959285 0.404746 0.056 Uiso calc 1 . .
C C22 0.2617(2) 0.8765(2) 0.3231(2) 0.0423(5) Uani d 1 . .
H H22A 0.218169 0.808373 0.401707 0.051 Uiso calc 1 . .
H H22B 0.202466 0.968997 0.291007 0.051 Uiso calc 1 . .

loop_
_atom_site_aniso_label
_atom_site_aniso_U_11
_atom_site_aniso_U_22
_atom_site_aniso_U_33
_atom_site_aniso_U_12
_atom_site_aniso_U_13
_atom_site_aniso_U_23
Cu1 0.01789(11) 0.02101(12) 0.02501(12) -0.00262(8) -0.00129(8) -0.00855(9)
C1 0.0194(9) 0.0277(10) 0.0314(10) -0.0023(7) -0.0045(7) -0.0078(8)
C2 0.0196(9) 0.0443(12) 0.0353(11) -0.0031(9) 0.0026(8) -0.0128(10)
C3 0.0284(10) 0.0504(13) 0.0385(12) -0.0019(9) 0.0025(9) -0.0262(11)
C4 0.0241(9) 0.0358(11) 0.0411(11) -0.0015(8) -0.0012(8) -0.0216(9)
C5 0.0244(9) 0.0240(9) 0.0371(11) -0.0012(8) -0.0003(8) -0.0059(8)
C6 0.0298(10) 0.0339(11) 0.0322(11) -0.0004(9) -0.0006(9) -0.0004(9)
C7 0.0279(10) 0.0486(13) 0.0285(11) -0.0023(9) -0.0033(8) -0.0111(10)
C8 0.0222(9) 0.0360(11) 0.0341(11) -0.0015(8) -0.0030(8) -0.0153(9)
C9 0.0184(8) 0.0223(9) 0.0305(9) -0.0039(7) -0.0034(7) -0.0108(8)
C10 0.0201(8) 0.0200(9) 0.0336(10) -0.0019(7) -0.0028(7) -0.0116(8)
C11 0.0166(8) 0.0229(9) 0.0308(10) 0.0009(7) -0.0023(7) -0.0078(8)
C12 0.0164(8) 0.0239(9) 0.0295(9) 0.0018(7) -0.0026(7) -0.0095(8)
C13 0.0157(8) 0.0225(9) 0.0281(9) 0.0014(7) -0.0054(7) -0.0072(7)
C14 0.0176(8) 0.0229(9) 0.0319(10) 0.0012(7) -0.0038(7) -0.0109(8)
K1 0.0250(2) 0.0396(2) 0.0293(2) -0.00027(18) -0.00188(17) -0.01078(19)
O1 0.0480(11) 0.143(2) 0.0373(10) -0.0145(12) 0.0005(8) -0.0284(12)
C15 0.0418(15) 0.124(3) 0.0574(18) 0.0036(16) -0.0050(13) -0.0446(19)
C16 0.114(3) 0.0579(18) 0.0592(18) -0.0113(18) -0.0295(18) -0.0309(15)
C17 0.073(2) 0.078(2) 0.0529(17) 0.0029(17) 0.0111(15) -0.0209(16)
C18 0.0525(16) 0.119(3) 0.0513(16) -0.0217(17) 0.0036(13) -0.0419(18)
O2 0.0299(7) 0.0369(8) 0.0394(8) -0.0077(6) 0.0017(6) -0.0106(7)
C19 0.0334(11) 0.0436(13) 0.0431(13) -0.0076(10) 0.0080(10) -0.0129(10)
C20 0.0276(11) 0.0421(13) 0.0650(16) -0.0074(9) 0.0034(10) -0.0186(12)
C21 0.0505(14) 0.0396(13) 0.0445(13) -0.0012(11) -0.0089(11) -0.0136(11)
C22 0.0404(12) 0.0394(12) 0.0450(13) -0.0106(10) 0.0119(10) -0.0134(10)

loop_
_atom_type_symbol
_atom_type_description
_atom_type_scat_dispersion_real
_atom_type_scat_dispersion_imag
_atom_type_scat_source
C C 0.0033 0.0016 'International Tables Vol C Tables 4.2.6.8 and 6.1.1.4'
H H 0.0000 0.0000 'International Tables Vol C Tables 4.2.6.8 and 6.1.1.4'
O O 0.0106 0.0060 'International Tables Vol C Tables 4.2.6.8 and 6.1.1.4'
K K 0.2009 0.2494 'International Tables Vol C Tables 4.2.6.8 and 6.1.1.4'
Cu Cu 0.3201 1.2651 'International Tables Vol C Tables 4.2.6.8 and 6.1.1.4'

loop_
_geom_angle_atom_site_label_1
_geom_angle_atom_site_label_2
_geom_angle_atom_site_label_3
_geom_angle_site_symmetry_1
_geom_angle_site_symmetry_3
_geom_angle
_geom_angle_publ_flag
C9 Cu1 C10 2_566 . 174.74(7) y
C9 Cu1 Cu1 2_566 2_566 91.87(6) y
C10 Cu1 Cu1 . 2_566 93.22(6) y
C9 Cu1 K1 2_566 2_566 90.22(6) ?
C10 Cu1 K1 . 2_566 89.91(6) ?
Cu1 Cu1 K1 2_566 2_566 74.15(3) ?
C9 Cu1 K1 2_566 . 91.13(6) ?
C10 Cu1 K1 . . 92.38(6) ?
Cu1 Cu1 K1 2_566 . 62.44(2) ?
K1 Cu1 K1 2_566 . 136.592(18) ?
C2 C1 C13 . . 121.71(18) ?
C2 C1 K1 . . 80.26(12) ?
C13 C1 K1 . . 80.68(11) ?
C2 C1 H1 . . 119.5(12) ?
C13 C1 H1 . . 118.7(12) ?
K1 C1 H1 . . 108.3(12) ?
C3 C2 C1 . . 119.6(2) ?
C3 C2 K1 . . 85.05(13) ?
C1 C2 K1 . . 74.02(11) ?
C3 C2 H2 . . 123.3(14) ?
C1 C2 H2 . . 117.1(14) ?
K1 C2 H2 . . 111.5(14) ?
C4 C3 C2 . . 119.8(2) ?
C4 C3 K1 . . 82.63(13) ?
C2 C3 K1 . . 70.49(12) ?
C4 C3 H3 . . 120.5(16) ?
C2 C3 H3 . . 119.7(16) ?
K1 C3 H3 . . 119.6(15) ?
C3 C4 C14 . . 121.72(19) ?
C3 C4 K1 . . 73.87(13) ?
C14 C4 K1 . . 74.88(11) ?
C3 C4 H4 . . 121.4(12) ?
C14 C4 H4 . . 116.9(12) ?
K1 C4 H4 . . 122.9(12) ?
C6 C5 C11 . . 121.94(19) ?
C6 C5 K1 . 2_566 81.44(13) ?
C11 C5 K1 . 2_566 79.43(11) ?
C6 C5 H5 . . 120.9(13) ?
C11 C5 H5 . . 117.2(13) ?
K1 C5 H5 2_566 . 109.0(12) ?
C7 C6 C5 . . 119.6(2) ?
C7 C6 K1 . 2_566 84.35(13) ?
C5 C6 K1 . 2_566 73.18(12) ?
C7 C6 H6 . . 118.5(14) ?
C5 C6 H6 . . 121.7(14) ?
K1 C6 H6 2_566 . 117.5(14) ?
C6 C7 C8 . . 119.8(2) ?
C6 C7 K1 . 2_566 71.54(12) ?
C8 C7 K1 . 2_566 80.58(12) ?
C6 C7 H7 . . 120.4(14) ?
C8 C7 H7 . . 119.8(14) ?
K1 C7 H7 2_566 . 119.4(14) ?
C7 C8 C12 . . 121.38(19) ?
C7 C8 K1 . 2_566 75.67(12) ?
C12 C8 K1 . 2_566 74.52(11) ?
C7 C8 H8 . . 120.4(11) ?
C12 C8 H8 . . 118.2(11) ?
K1 C8 H8 2_566 . 121.2(11) ?
C13 C9 C12 . . 113.07(15) y
C13 C9 Cu1 . 2_566 106.80(12) ?
C12 C9 Cu1 . 2_566 106.01(12) ?
C13 C9 H9 . . 113.5(12) ?
C12 C9 H9 . . 111.5(12) ?
Cu1 C9 H9 2_566 . 105.3(12) ?
C14 C10 C11 . . 113.34(15) y
C14 C10 Cu1 . . 104.68(12) ?
C11 C10 Cu1 . . 106.65(12) ?
C14 C10 H10 . . 112.3(12) ?
C11 C10 H10 . . 112.5(12) ?
Cu1 C10 H10 . . 106.7(12) ?
C5 C11 C12 . . 118.49(17) ?
C5 C11 C10 . . 123.83(17) ?
C12 C11 C10 . . 117.67(16) ?
C5 C11 K1 . 2_566 74.79(11) ?
C12 C11 K1 . 2_566 84.33(11) ?
C10 C11 K1 . 2_566 109.88(11) ?
C8 C12 C11 . . 118.77(17) ?
C8 C12 C9 . . 123.59(17) ?
C11 C12 C9 . . 117.63(16) ?
C8 C12 K1 . 2_566 81.65(11) ?
C11 C12 K1 . 2_566 70.58(10) ?
C9 C12 K1 . 2_566 116.17(11) ?
C1 C13 C14 . . 118.47(17) ?
C1 C13 C9 . . 123.89(17) ?
C14 C13 C9 . . 117.61(16) ?
C1 C13 K1 . . 73.53(10) ?
C14 C13 K1 . . 85.14(11) ?
C9 C13 K1 . . 109.69(11) ?
C4 C14 C13 . . 118.67(17) ?
C4 C14 C10 . . 123.81(17) ?
C13 C14 C10 . . 117.49(16) ?
C4 C14 K1 . . 81.49(12) ?
C13 C14 K1 . . 69.88(10) ?
C10 C14 K1 . . 116.86(11) ?
O1 K1 O2 . . 95.74(7) ?
O1 K1 C1 . . 109.41(6) ?
O2 K1 C1 . . 68.53(5) ?
O1 K1 C5 . 2_566 107.73(7) ?
O2 K1 C5 . 2_566 78.23(5) ?
C1 K1 C5 . 2_566 131.78(6) ?
O1 K1 C2 . . 85.77(7) ?
O2 K1 C2 . . 80.06(5) ?
C1 K1 C2 . . 25.72(5) ?
C5 K1 C2 2_566 . 155.40(6) ?
O1 K1 C11 . 2_566 128.99(6) ?
O2 K1 C11 . 2_566 91.18(5) ?
C1 K1 C11 . 2_566 120.03(5) ?
C5 K1 C11 2_566 2_566 25.78(5) ?
C2 K1 C11 . 2_566 145.02(5) ?
O1 K1 C13 . . 130.60(6) ?
O2 K1 C13 . . 83.56(5) ?
C1 K1 C13 . . 25.79(5) ?
C5 K1 C13 2_566 . 120.22(6) ?
C2 K1 C13 . . 45.27(6) ?
C11 K1 C13 2_566 . 100.38(6) ?
O1 K1 C6 . 2_566 84.40(7) ?
O2 K1 C6 . 2_566 90.13(6) ?
C1 K1 C6 . 2_566 155.17(6) ?
C5 K1 C6 2_566 2_566 25.38(6) ?
C2 K1 C6 . 2_566 165.33(6) ?
C11 K1 C6 2_566 2_566 45.02(5) ?
C13 K1 C6 . 2_566 144.82(6) ?
O1 K1 C12 . 2_566 121.76(6) ?
O2 K1 C12 . 2_566 116.27(5) ?
C1 K1 C12 . 2_566 126.83(5) ?
C5 K1 C12 2_566 2_566 44.03(5) ?
C2 K1 C12 . 2_566 143.60(5) ?
C11 K1 C12 2_566 2_566 25.09(5) ?
C13 K1 C12 . 2_566 101.73(6) ?
C6 K1 C12 2_566 2_566 50.89(6) ?
O1 K1 C3 . . 82.10(7) ?
O2 K1 C3 . . 104.48(5) ?
C1 K1 C3 . . 43.70(6) ?
C5 K1 C3 2_566 . 169.66(6) ?
C2 K1 C3 . . 24.46(6) ?
C11 K1 C3 2_566 . 144.06(6) ?
C13 K1 C3 . . 51.09(6) ?
C6 K1 C3 2_566 . 160.97(6) ?
C12 K1 C3 2_566 . 128.10(6) ?
O1 K1 C7 . 2_566 80.71(6) ?
O2 K1 C7 . 2_566 114.16(6) ?
C1 K1 C7 . 2_566 169.51(5) ?
C5 K1 C7 2_566 2_566 43.22(6) ?
C2 K1 C7 . 2_566 161.18(6) ?
C11 K1 C7 2_566 2_566 50.92(5) ?
C13 K1 C7 . 2_566 144.00(6) ?
C6 K1 C7 2_566 2_566 24.11(6) ?
C12 K1 C7 2_566 2_566 42.69(5) ?
C3 K1 C7 . 2_566 138.90(6) ?
O1 K1 C14 . . 122.94(7) ?
O2 K1 C14 . . 108.40(5) ?
C1 K1 C14 . . 43.96(5) ?
C5 K1 C14 2_566 . 127.14(6) ?
C2 K1 C14 . . 50.92(6) ?
C11 K1 C14 2_566 . 102.00(6) ?
C13 K1 C14 . . 24.99(5) ?
C6 K1 C14 2_566 . 143.58(6) ?
C12 K1 C14 2_566 . 92.71(6) ?
C3 K1 C14 . . 42.52(5) ?
C7 K1 C14 2_566 . 128.40(6) ?
O1 K1 Cu1 . 2_566 174.34(6) ?
O2 K1 Cu1 . 2_566 78.73(4) ?
C1 K1 Cu1 . 2_566 69.88(5) ?
C5 K1 Cu1 2_566 2_566 70.12(5) ?
C2 K1 Cu1 . 2_566 94.42(5) ?
C11 K1 Cu1 2_566 2_566 50.60(4) ?
C13 K1 Cu1 . 2_566 50.52(4) ?
C6 K1 Cu1 2_566 2_566 94.30(5) ?
C12 K1 Cu1 2_566 2_566 60.61(4) ?
C3 K1 Cu1 . 2_566 100.40(5) ?
C7 K1 Cu1 2_566 2_566 100.32(5) ?
C14 K1 Cu1 . 2_566 60.72(4) ?
O1 K1 C8 . 2_566 98.21(6) ?
O2 K1 C8 . 2_566 127.95(5) ?
C1 K1 C8 . 2_566 146.66(5) ?
C5 K1 C8 2_566 2_566 49.76(6) ?
C2 K1 C8 . 2_566 150.65(6) ?
C11 K1 C8 2_566 2_566 43.01(5) ?
C13 K1 C8 . 2_566 120.92(6) ?
C6 K1 C8 2_566 2_566 42.36(6) ?
C12 K1 C8 2_566 2_566 23.83(5) ?
C3 K1 C8 . 2_566 126.98(6) ?
C7 K1 C8 2_566 2_566 23.75(5) ?
C14 K1 C8 . 2_566 105.06(6) ?
Cu1 K1 C8 2_566 2_566 84.40(5) ?
O1 K1 C4 . . 99.52(7) ?
O2 K1 C4 . . 118.02(5) ?
C1 K1 C4 . . 49.69(6) ?
C5 K1 C4 2_566 . 146.82(5) ?
C2 K1 C4 . . 42.32(6) ?
C11 K1 C4 2_566 . 121.11(6) ?
C13 K1 C4 . . 42.80(5) ?
C6 K1 C4 2_566 . 150.73(6) ?
C12 K1 C4 2_566 . 105.07(6) ?
C3 K1 C4 . . 23.51(5) ?
C7 K1 C4 2_566 . 127.46(6) ?
C14 K1 C4 . . 23.63(5) ?
Cu1 K1 C4 2_566 . 84.31(5) ?
C8 K1 C4 2_566 . 108.62(6) ?
O1 K1 Cu1 . . 142.20(6) ?
O2 K1 Cu1 . . 121.92(4) ?
C1 K1 Cu1 . . 84.17(5) ?
C5 K1 Cu1 2_566 . 84.94(5) ?
C2 K1 Cu1 . . 96.93(5) ?
C11 K1 Cu1 2_566 . 59.29(4) ?
C13 K1 Cu1 . . 58.50(4) ?
C6 K1 Cu1 2_566 . 97.51(5) ?
C12 K1 Cu1 2_566 . 46.67(4) ?
C3 K1 Cu1 . . 85.20(5) ?
C7 K1 Cu1 2_566 . 86.02(5) ?
C14 K1 Cu1 . . 46.07(4) ?
Cu1 K1 Cu1 2_566 . 43.409(19) ?
C8 K1 Cu1 2_566 . 62.49(5) ?
C4 K1 Cu1 . . 61.88(4) ?
C18 O1 C15 . . 109.8(2) ?
C18 O1 K1 . . 119.35(16) ?
C15 O1 K1 . . 127.81(16) ?
O1 C15 C16 . . 107.8(3) ?
O1 C15 H15A . . 110.1 ?
C16 C15 H15A . . 110.1 ?
O1 C15 H15B . . 110.1 ?
C16 C15 H15B . . 110.1 ?
H15A C15 H15B . . 108.5 ?
C15 C16 C17 . . 105.7(2) ?
C15 C16 H16A . . 110.6 ?
C17 C16 H16A . . 110.6 ?
C15 C16 H16B . . 110.6 ?
C17 C16 H16B . . 110.6 ?
H16A C16 H16B . . 108.7 ?
C18 C17 C16 . . 104.6(2) ?
C18 C17 H17A . . 110.8 ?
C16 C17 H17A . . 110.8 ?
C18 C17 H17B . . 110.8 ?
C16 C17 H17B . . 110.8 ?
H17A C17 H17B . . 108.9 ?
O1 C18 C17 . . 108.4(2) ?
O1 C18 H18A . . 110.0 ?
C17 C18 H18A . . 110.0 ?
O1 C18 H18B . . 110.0 ?
C17 C18 H18B . . 110.0 ?
H18A C18 H18B . . 108.4 ?
C22 O2 C19 . . 108.69(16) ?
C22 O2 K1 . . 122.52(12) ?
C19 O2 K1 . . 125.62(13) ?
O2 C19 C20 . . 107.12(18) ?
O2 C19 H19A . . 110.3 ?
C20 C19 H19A . . 110.3 ?
O2 C19 H19B . . 110.3 ?
C20 C19 H19B . . 110.3 ?
H19A C19 H19B . . 108.5 ?
C19 C20 C21 . . 102.91(18) ?
C19 C20 H20A . . 111.2 ?
C21 C20 H20A . . 111.2 ?
C19 C20 H20B . . 111.2 ?
C21 C20 H20B . . 111.2 ?
H20A C20 H20B . . 109.1 ?
C22 C21 C20 . . 101.36(19) ?
C22 C21 H21A . . 111.5 ?
C20 C21 H21A . . 111.5 ?
C22 C21 H21B . . 111.5 ?
C20 C21 H21B . . 111.5 ?
H21A C21 H21B . . 109.3 ?
O2 C22 C21 . . 106.58(18) ?
O2 C22 H22A . . 110.4 ?
C21 C22 H22A . . 110.4 ?
O2 C22 H22B . . 110.4 ?
C21 C22 H22B . . 110.4 ?
H22A C22 H22B . . 108.6 ?

loop_
_geom_bond_atom_site_label_1
_geom_bond_atom_site_label_2
_geom_bond_site_symmetry_2
_geom_bond_distance
_geom_bond_publ_flag
Cu1 C9 2_566 1.9873(19) y
Cu1 C10 . 1.9906(19) y
Cu1 Cu1 2_566 2.6172(7) y
Cu1 K1 2_566 3.3762(9) y
Cu1 K1 . 3.6637(15) y
C1 C2 . 1.391(3) ?
C1 C13 . 1.398(3) ?
C1 K1 . 3.081(2) y
C1 H1 . 0.97(2) ?
C2 C3 . 1.387(3) ?
C2 K1 . 3.158(2) y
C2 H2 . 0.91(2) ?
C3 C4 . 1.386(3) ?
C3 K1 . 3.338(3) y
C3 H3 . 0.90(2) ?
C4 C14 . 1.396(3) ?
C4 K1 . 3.446(2) y
C4 H4 . 0.98(2) ?
C5 C6 . 1.388(3) ?
C5 C11 . 1.397(3) ?
C5 K1 2_566 3.100(2) y
C5 H5 . 0.98(2) ?
C6 C7 . 1.379(3) ?
C6 K1 2_566 3.203(3) y
C6 H6 . 0.93(2) ?
C7 C8 . 1.397(3) ?
C7 K1 2_566 3.360(2) y
C7 H7 . 0.95(2) ?
C8 C12 . 1.397(3) ?
C8 K1 2_566 3.421(2) y
C8 H8 . 1.00(2) ?
C9 C13 . 1.480(3) y
C9 C12 . 1.482(3) y
C9 H9 . 0.96(2) ?
C10 C14 . 1.478(3) y
C10 C11 . 1.479(3) y
C10 H10 . 0.96(2) ?
C11 C12 . 1.420(3) ?
C11 K1 2_566 3.158(2) y
C12 K1 2_566 3.3324(19) y
C13 C14 . 1.426(3) ?
C13 K1 . 3.170(2) y
C14 K1 . 3.364(2) y
K1 O1 . 2.681(2) y
K1 O2 . 2.8027(16) y
O1 C18 . 1.388(3) ?
O1 C15 . 1.416(3) ?
C15 C16 . 1.445(4) ?
C15 H15A . 0.9900 ?
C15 H15B . 0.9900 ?
C16 C17 . 1.498(4) ?
C16 H16A . 0.9900 ?
C16 H16B . 0.9900 ?
C17 C18 . 1.491(4) ?
C17 H17A . 0.9900 ?
C17 H17B . 0.9900 ?
C18 H18A . 0.9900 ?
C18 H18B . 0.9900 ?
O2 C22 . 1.422(3) ?
O2 C19 . 1.442(2) ?
C19 C20 . 1.508(3) ?
C19 H19A . 0.9900 ?
C19 H19B . 0.9900 ?
C20 C21 . 1.521(3) ?
C20 H20A . 0.9900 ?
C20 H20B . 0.9900 ?
C21 C22 . 1.510(3) ?
C21 H21A . 0.9900 ?
C21 H21B . 0.9900 ?
C22 H22A . 0.9900 ?
C22 H22B . 0.9900 ?

loop_
_geom_torsion_atom_site_label_1
_geom_torsion_atom_site_label_2
_geom_torsion_atom_site_label_3
_geom_torsion_atom_site_label_4
_geom_torsion_site_symmetry_1
_geom_torsion_site_symmetry_2
_geom_torsion_site_symmetry_3
_geom_torsion_site_symmetry_4
_geom_torsion
_geom_torsion_publ_flag
C13 C1 C2 C3 . . . . -2.0(3) ?
K1 C1 C2 C3 . . . . -74.58(19) ?
C13 C1 C2 K1 . . . . 72.59(17) ?
C1 C2 C3 C4 . . . . -0.5(3) ?
K1 C2 C3 C4 . . . . -68.9(2) ?
C1 C2 C3 K1 . . . . 68.47(17) ?
C2 C3 C4 C14 . . . . 2.4(3) ?
K1 C3 C4 C14 . . . . -60.13(18) ?
C2 C3 C4 K1 . . . . 62.48(19) ?
C11 C5 C6 C7 . . . . -1.4(3) ?
K1 C5 C6 C7 2_566 . . . -73.16(19) ?
C11 C5 C6 K1 . . . 2_566 71.80(17) ?
C5 C6 C7 C8 . . . . 0.0(3) ?
K1 C6 C7 C8 2_566 . . . -67.02(19) ?
C5 C6 C7 K1 . . . 2_566 67.02(18) ?
C6 C7 C8 C12 . . . . 0.9(3) ?
K1 C7 C8 C12 2_566 . . . -61.42(17) ?
C6 C7 C8 K1 . . . 2_566 62.28(18) ?
C6 C5 C11 C12 . . . . 1.8(3) ?
K1 C5 C11 C12 2_566 . . . 74.68(15) ?
C6 C5 C11 C10 . . . . -176.87(18) ?
K1 C5 C11 C10 2_566 . . . -104.01(16) ?
C6 C5 C11 K1 . . . 2_566 -72.86(18) ?
C14 C10 C11 C5 . . . . -143.44(18) ?
Cu1 C10 C11 C5 . . . . 101.91(18) ?
C14 C10 C11 C12 . . . . 37.9(2) ?
Cu1 C10 C11 C12 . . . . -76.79(17) ?
C14 C10 C11 K1 . . . 2_566 131.93(13) ?
Cu1 C10 C11 K1 . . . 2_566 17.28(13) ?
C7 C8 C12 C11 . . . . -0.4(3) ?
K1 C8 C12 C11 2_566 . . . -62.36(15) ?
C7 C8 C12 C9 . . . . 177.95(17) ?
K1 C8 C12 C9 2_566 . . . 115.96(17) ?
C7 C8 C12 K1 . . . 2_566 61.99(18) ?
C5 C11 C12 C8 . . . . -0.9(2) ?
C10 C11 C12 C8 . . . . 177.84(16) ?
K1 C11 C12 C8 2_566 . . . 68.34(16) ?
C5 C11 C12 C9 . . . . -179.36(16) ?
C10 C11 C12 C9 . . . . -0.6(2) ?
K1 C11 C12 C9 2_566 . . . -110.09(14) ?
C5 C11 C12 K1 . . . 2_566 -69.27(15) ?
C10 C11 C12 K1 . . . 2_566 109.50(15) ?
C13 C9 C12 C8 . . . . 144.41(17) ?
Cu1 C9 C12 C8 2_566 . . . -98.91(17) ?
C13 C9 C12 C11 . . . . -37.3(2) ?
Cu1 C9 C12 C11 2_566 . . . 79.44(17) ?
C13 C9 C12 K1 . . . 2_566 -118.00(13) ?
Cu1 C9 C12 K1 2_566 . . 2_566 -1.31(14) ?
C2 C1 C13 C14 . . . . 2.5(3) ?
K1 C1 C13 C14 . . . . 74.88(15) ?
C2 C1 C13 C9 . . . . -175.35(17) ?
K1 C1 C13 C9 . . . . -102.99(16) ?
C2 C1 C13 K1 . . . . -72.36(17) ?
C12 C9 C13 C1 . . . . -144.12(17) ?
Cu1 C9 C13 C1 2_566 . . . 99.66(17) ?
C12 C9 C13 C14 . . . . 38.0(2) ?
Cu1 C9 C13 C14 2_566 . . . -78.22(17) ?
C12 C9 C13 K1 . . . . 132.91(12) ?
Cu1 C9 C13 K1 2_566 . . . 16.69(13) ?
C3 C4 C14 C13 . . . . -1.8(3) ?
K1 C4 C14 C13 . . . . -61.43(15) ?
C3 C4 C14 C10 . . . . 176.36(18) ?
K1 C4 C14 C10 . . . . 116.72(17) ?
C3 C4 C14 K1 . . . . 59.64(19) ?
C1 C13 C14 C4 . . . . -0.6(3) ?
C9 C13 C14 C4 . . . . 177.38(16) ?
K1 C13 C14 C4 . . . . 67.67(16) ?
C1 C13 C14 C10 . . . . -178.89(16) ?
C9 C13 C14 C10 . . . . -0.9(2) ?
K1 C13 C14 C10 . . . . -110.59(14) ?
C1 C13 C14 K1 . . . . -68.29(15) ?
C9 C13 C14 K1 . . . . 109.70(15) ?
C11 C10 C14 C4 . . . . 144.80(18) ?
Cu1 C10 C14 C4 . . . . -99.38(18) ?
C11 C10 C14 C13 . . . . -37.0(2) ?
Cu1 C10 C14 C13 . . . . 78.79(17) ?
C11 C10 C14 K1 . . . . -117.18(14) ?
Cu1 C10 C14 K1 . . . . -1.36(14) ?
C18 O1 C15 C16 . . . . -17.6(4) ?
K1 O1 C15 C16 . . . . 142.1(2) ?
O1 C15 C16 C17 . . . . 20.0(4) ?
C15 C16 C17 C18 . . . . -15.0(4) ?
C15 O1 C18 C17 . . . . 7.6(4) ?
K1 O1 C18 C17 . . . . -154.1(2) ?
C16 C17 C18 O1 . . . . 4.8(4) ?
C22 O2 C19 C20 . . . . -2.7(2) ?
K1 O2 C19 C20 . . . . -162.90(13) ?
O2 C19 C20 C21 . . . . 24.1(2) ?
C19 C20 C21 C22 . . . . -34.7(2) ?
C19 O2 C22 C21 . . . . -20.2(2) ?
K1 O2 C22 C21 . . . . 140.69(14) ?
C20 C21 C22 O2 . . . . 34.4(2) ?
